data_2209365
loop_
_publ_author_name
'Xiao-Jing Zhang'
'Jun-Yong Zhang'
'Shu-Jiang Tu'
'Run-Hong Jia'

_publ_section_title
<i>N</i>-[4-(4-Chlorophenyl)-3-methyl-6-oxo-1-phenyl-4,5,6,7-tetrahydro-1<i>H</i>-pyrazolo[3,4-<i>b</i>]pyridin-5-yl]benzamide
_journal_coeditor_code YA2010
_journal_issue 6
_journal_name_full 'Acta Crystallographica Section E'
_journal_page_first o2306
_journal_page_last o2307
_journal_paper_doi 10.1107/S1600536806017089
_journal_volume 62
_journal_year 2006
_chemical_formula_iupac 'C26 H21 Cl N4 O2'
_chemical_formula_moiety 'C26 H21 Cl N4 O2'
_chemical_formula_sum 'C26 H21 Cl N4 O2'
_chemical_formula_weight 456.92
_chemical_melting_point 528
_chemical_name_systematic
;
N-[4-(4-Chlorophenyl)-3-methyl-6-oxo-1-phenyl-4,5,6,7-tetrahydro-
1H-pyrazolo[3,4-b]pyridin-5-yl]benzamide
;
_space_group_IT_number 14
_symmetry_cell_setting monoclinic
_symmetry_space_group_name_Hall '-P 2yn'
_symmetry_space_group_name_H-M 'P 1 21/n 1'
_atom_sites_solution_hydrogens geom
_atom_sites_solution_primary direct
_atom_sites_solution_secondary difmap
_cell_angle_alpha 90.00
_cell_angle_beta 101.283(8)
_cell_angle_gamma 90.00
_cell_formula_units_Z 4
_cell_length_a 9.785(5)
_cell_length_b 9.658(5)
_cell_length_c 24.932(12)
_cell_measurement_reflns_used 1367
_cell_measurement_temperature 298(2)
_cell_measurement_theta_max 19.7
_cell_measurement_theta_min 2.3
_cell_volume 2311(2)
_computing_cell_refinement SMART
_computing_data_collection 'SMART (Bruker, 1998)'
_computing_data_reduction 'SAINT (Bruker, 1999)'
_computing_molecular_graphics 'SHELXTL (Bruker, 1999)'
_computing_publication_material SHELXTL
_computing_structure_refinement 'SHELXL97 (Sheldrick, 1997)'
_computing_structure_solution 'SHELXS97 (Sheldrick, 1997)'
_diffrn_ambient_temperature 298(2)
_diffrn_measured_fraction_theta_full 0.997
_diffrn_measured_fraction_theta_max 0.997
_diffrn_measurement_device_type 'Bruker SMART CCD area-detector'
_diffrn_measurement_method '\f and \w'
_diffrn_radiation_monochromator graphite
_diffrn_radiation_source 'fine-focus sealed tube'
_diffrn_radiation_type MoK\a
_diffrn_radiation_wavelength 0.71073
_diffrn_reflns_av_R_equivalents 0.077
_diffrn_reflns_av_sigmaI/netI 0.097
_diffrn_reflns_limit_h_max 11
_diffrn_reflns_limit_h_min -11
_diffrn_reflns_limit_k_max 10
_diffrn_reflns_limit_k_min -11
_diffrn_reflns_limit_l_max 29
_diffrn_reflns_limit_l_min -29
_diffrn_reflns_number 11794
_diffrn_reflns_theta_full 25.0
_diffrn_reflns_theta_max 25.0
_diffrn_reflns_theta_min 1.7
_diffrn_standards_number 0
_exptl_absorpt_coefficient_mu 0.20
_exptl_absorpt_correction_T_max 0.983
_exptl_absorpt_correction_T_min 0.922
_exptl_absorpt_correction_type multi-scan
_exptl_absorpt_process_details '(SADABS; Sheldrick, 1996)'
_exptl_crystal_colour colorless
_exptl_crystal_density_diffrn 1.313
_exptl_crystal_density_method 'not measured'
_exptl_crystal_description block
_exptl_crystal_F_000 952
_exptl_crystal_size_max 0.42
_exptl_crystal_size_mid 0.12
_exptl_crystal_size_min 0.09
_refine_diff_density_max 0.20
_refine_diff_density_min -0.22
_refine_ls_extinction_method none
_refine_ls_goodness_of_fit_ref 1.00
_refine_ls_hydrogen_treatment constr
_refine_ls_matrix_type full
_refine_ls_number_parameters 298
_refine_ls_number_reflns 4061
_refine_ls_number_restraints 0
_refine_ls_restrained_S_all 1.00
_refine_ls_R_factor_all 0.148
_refine_ls_R_factor_gt 0.051
_refine_ls_shift/su_max 0.000
_refine_ls_shift/su_mean 0.000
_refine_ls_structure_factor_coef Fsqd
_refine_ls_weighting_details 'calc w=1/[\s^2^(Fo^2^)+(0.0479P)^2^+0.6448P] where P=(Fo^2^+2Fc^2^)/3'
_refine_ls_weighting_scheme calc
_refine_ls_wR_factor_gt 0.106
_refine_ls_wR_factor_ref 0.147
_reflns_number_gt 1819
_reflns_number_total 4061
_reflns_threshold_expression I>2\s(I)
_cod_data_source_file ya2010.cif
_cod_data_source_block I
_cod_depositor_comments
;
The following automatic conversions were performed:
'_symmetry_cell_setting' value 'Monoclinic' changed to 'monoclinic'
according to '/home/saulius/struct/CIF-dictionaries/cif_core.dic'
dictionary named 'cif_core.dic' version 2.4.1 from 2010-06-29.

Automatic conversion script
Id: cif_fix_enum 1527 2010-12-29 10:47:43Z saulius 

The following automatic conversions were performed:

'_symmetry_cell_setting' value 'Monoclinic' changed to 'monoclinic'
according to /home/saulius/struct/CIF-dictionaries/cif_core.dic
dictionary named 'cif_core.dic' version 2.4.1 from 2010-06-29.

Automatic conversion script
Id: cif_fix_values 1715 2011-07-08 13:25:40Z adriana 
;
_cod_original_cell_volume 2310.7(19)
_cod_original_sg_symbol_H-M 'P 21/n'
_cod_database_code 2209365
_cod_database_fobs_code 2209365

loop_
_symmetry_equiv_pos_as_xyz
'x, y, z'
'-x+1/2, y+1/2, -z+1/2'
'-x, -y, -z'
'x-1/2, -y-1/2, z-1/2'

loop_
_atom_site_type_symbol
_atom_site_label
_atom_site_fract_x
_atom_site_fract_y
_atom_site_fract_z
_atom_site_U_iso_or_equiv
_atom_site_adp_type
_atom_site_calc_flag
_atom_site_refinement_flags
_atom_site_occupancy
Cl Cl1 0.87379(13) 1.38910(13) 0.08673(5) 0.0782(4) Uani d . 1
N N1 0.8527(3) 0.9168(3) 0.30592(12) 0.0435(8) Uani d . 1
H H1 0.8580 0.9567 0.3371 0.052 Uiso calc R 1
N N2 1.0812(3) 0.8033(3) 0.32980(12) 0.0443(8) Uani d . 1
N N3 1.1702(3) 0.7341(3) 0.30214(13) 0.0510(9) Uani d . 1
N N4 0.5969(3) 0.8560(3) 0.18212(12) 0.0465(9) Uani d . 1
H H4 0.5572 0.9340 0.1856 0.056 Uiso calc R 1
O O1 0.6384(3) 1.0020(3) 0.27145(10) 0.0521(7) Uani d . 1
O O2 0.5926(3) 0.6626(3) 0.13146(10) 0.0524(7) Uani d . 1
C C1 0.7336(4) 0.9230(4) 0.26742(15) 0.0417(10) Uani d . 1
C C2 0.7265(4) 0.8250(4) 0.21908(15) 0.0413(10) Uani d . 1
H H2 0.7193 0.7306 0.2327 0.050 Uiso calc R 1
C C3 0.8609(4) 0.8319(4) 0.19451(15) 0.0416(10) Uani d . 1
H H3 0.8580 0.7574 0.1677 0.050 Uiso calc R 1
C C4 0.9767(4) 0.8027(4) 0.24263(15) 0.0393(9) Uani d . 1
C C5 0.9663(4) 0.8443(4) 0.29389(15) 0.0386(9) Uani d . 1
C C6 1.1050(4) 0.7330(4) 0.25002(16) 0.0454(10) Uani d . 1
C C7 1.1678(4) 0.6612(5) 0.20758(17) 0.0729(14) Uani d . 1
H H7A 1.2560 0.6220 0.2244 0.109 Uiso calc R 1
H H7B 1.1813 0.7266 0.1801 0.109 Uiso calc R 1
H H7C 1.1066 0.5888 0.1910 0.109 Uiso calc R 1
C C8 1.1170(4) 0.8179(4) 0.38740(15) 0.0442(10) Uani d . 1
C C9 1.0167(4) 0.8094(5) 0.41906(18) 0.0613(12) Uani d . 1
H H9 0.9241 0.7946 0.4026 0.074 Uiso calc R 1
C C10 1.0532(5) 0.8227(5) 0.47506(19) 0.0749(15) Uani d . 1
H H10 0.9846 0.8193 0.4961 0.090 Uiso calc R 1
C C11 1.1892(6) 0.8407(5) 0.49988(19) 0.0719(14) Uani d . 1
H H11 1.2138 0.8488 0.5377 0.086 Uiso calc R 1
C C12 1.2888(5) 0.8468(5) 0.46842(19) 0.0666(13) Uani d . 1
H H12 1.3818 0.8581 0.4852 0.080 Uiso calc R 1
C C13 1.2538(4) 0.8365(4) 0.41229(17) 0.0549(12) Uani d . 1
H H13 1.3226 0.8422 0.3914 0.066 Uiso calc R 1
C C14 0.8739(4) 0.9694(4) 0.16652(15) 0.0393(9) Uani d . 1
C C15 0.8043(4) 0.9919(5) 0.11279(15) 0.0514(11) Uani d . 1
H H15 0.7554 0.9191 0.0935 0.062 Uiso calc R 1
C C16 0.8059(4) 1.1179(5) 0.08754(17) 0.0608(12) Uani d . 1
H H16 0.7594 1.1303 0.0516 0.073 Uiso calc R 1
C C17 0.8777(4) 1.2260(4) 0.11635(17) 0.0504(11) Uani d . 1
C C18 0.9522(4) 1.2066(4) 0.16911(17) 0.0533(11) Uani d . 1
H H18 1.0035 1.2787 0.1879 0.064 Uiso calc R 1
C C19 0.9489(4) 1.0784(4) 0.19319(16) 0.0475(10) Uani d . 1
H H19 0.9990 1.0652 0.2286 0.057 Uiso calc R 1
C C20 0.5351(4) 0.7689(4) 0.14256(15) 0.0413(10) Uani d . 1
C C21 0.3912(4) 0.8066(4) 0.11346(15) 0.0416(10) Uani d . 1
C C22 0.3140(4) 0.7063(4) 0.08182(15) 0.0508(11) Uani d . 1
H H22 0.3539 0.6206 0.0776 0.061 Uiso calc R 1
C C23 0.1785(5) 0.7315(5) 0.05642(17) 0.0681(14) Uani d . 1
H H23 0.1272 0.6623 0.0357 0.082 Uiso calc R 1
C C24 0.1189(5) 0.8576(6) 0.06150(19) 0.0724(14) Uani d . 1
H H24 0.0276 0.8745 0.0439 0.087 Uiso calc R 1
C C25 0.1935(5) 0.9582(5) 0.0924(2) 0.0801(16) Uani d . 1
H H25 0.1526 1.0437 0.0961 0.096 Uiso calc R 1
C C26 0.3299(4) 0.9342(5) 0.11845(19) 0.0684(14) Uani d . 1
H H26 0.3805 1.0038 0.1393 0.082 Uiso calc R 1

loop_
_atom_site_aniso_label
_atom_site_aniso_U_11
_atom_site_aniso_U_22
_atom_site_aniso_U_33
_atom_site_aniso_U_12
_atom_site_aniso_U_13
_atom_site_aniso_U_23
Cl1 0.0796(9) 0.0695(9) 0.0896(9) 0.0143(7) 0.0267(7) 0.0318(7)
N1 0.038(2) 0.050(2) 0.0390(18) 0.0040(16) -0.0007(16) -0.0078(16)
N2 0.0358(19) 0.053(2) 0.0424(19) 0.0062(17) 0.0026(16) 0.0002(17)
N3 0.040(2) 0.064(2) 0.048(2) 0.0124(18) 0.0069(17) 0.0033(18)
N4 0.0354(19) 0.039(2) 0.058(2) 0.0044(16) -0.0076(16) -0.0063(17)
O1 0.0428(17) 0.0478(18) 0.0631(19) 0.0079(15) 0.0041(14) -0.0094(15)
O2 0.0536(18) 0.0430(18) 0.0549(17) 0.0100(15) -0.0035(14) -0.0043(14)
C1 0.039(3) 0.034(2) 0.050(2) -0.001(2) 0.005(2) -0.001(2)
C2 0.034(2) 0.039(2) 0.048(2) -0.0020(19) 0.0011(19) -0.0028(19)
C3 0.037(2) 0.043(2) 0.042(2) -0.0012(19) 0.0017(18) -0.0060(19)
C4 0.034(2) 0.040(2) 0.041(2) 0.0036(19) 0.0011(18) 0.0059(19)
C5 0.029(2) 0.038(2) 0.047(2) -0.0038(19) 0.0035(19) -0.0038(19)
C6 0.041(3) 0.047(3) 0.050(3) 0.005(2) 0.011(2) 0.005(2)
C7 0.062(3) 0.099(4) 0.059(3) 0.027(3) 0.013(2) -0.003(3)
C8 0.042(3) 0.048(3) 0.040(2) 0.003(2) 0.002(2) 0.003(2)
C9 0.049(3) 0.080(3) 0.056(3) -0.009(2) 0.010(2) 0.002(3)
C10 0.071(4) 0.100(4) 0.056(3) -0.009(3) 0.019(3) 0.001(3)
C11 0.093(4) 0.070(4) 0.046(3) 0.001(3) -0.002(3) -0.004(2)
C12 0.058(3) 0.080(4) 0.053(3) 0.003(3) -0.011(3) 0.000(3)
C13 0.041(3) 0.065(3) 0.055(3) 0.005(2) 0.001(2) 0.006(2)
C14 0.031(2) 0.043(2) 0.043(2) 0.0040(19) 0.0035(18) 0.000(2)
C15 0.047(3) 0.059(3) 0.045(3) 0.001(2) 0.002(2) 0.000(2)
C16 0.058(3) 0.075(4) 0.048(3) 0.008(3) 0.005(2) 0.012(3)
C17 0.045(3) 0.054(3) 0.055(3) 0.011(2) 0.018(2) 0.017(2)
C18 0.047(3) 0.050(3) 0.064(3) -0.003(2) 0.013(2) 0.005(2)
C19 0.042(3) 0.053(3) 0.046(2) -0.004(2) 0.0042(19) 0.003(2)
C20 0.038(3) 0.041(3) 0.043(2) -0.005(2) 0.0029(19) 0.002(2)
C21 0.040(2) 0.042(3) 0.042(2) -0.003(2) 0.0040(19) 0.000(2)
C22 0.051(3) 0.053(3) 0.046(2) 0.004(2) 0.001(2) -0.010(2)
C23 0.050(3) 0.079(4) 0.066(3) 0.002(3) -0.011(2) -0.023(3)
C24 0.045(3) 0.090(4) 0.072(3) 0.006(3) -0.013(2) -0.006(3)
C25 0.060(3) 0.056(3) 0.112(4) 0.015(3) -0.012(3) -0.007(3)
C26 0.055(3) 0.045(3) 0.093(4) 0.001(2) -0.017(3) -0.011(3)

loop_
_atom_type_symbol
_atom_type_description
_atom_type_scat_dispersion_real
_atom_type_scat_dispersion_imag
_atom_type_scat_source
C C 0.0033 0.0016 'International Tables Vol C Tables 4.2.6.8 and 6.1.1.4'
H H 0.0000 0.0000 'International Tables Vol C Tables 4.2.6.8 and 6.1.1.4'
N N 0.0061 0.0033 'International Tables Vol C Tables 4.2.6.8 and 6.1.1.4'
O O 0.0106 0.0060 'International Tables Vol C Tables 4.2.6.8 and 6.1.1.4'
Cl Cl 0.1484 0.1585 'International Tables Vol C Tables 4.2.6.8 and 6.1.1.4'

loop_
_geom_angle_atom_site_label_1
_geom_angle_atom_site_label_2
_geom_angle_atom_site_label_3
_geom_angle
C1 N1 C5 118.7(3)
C1 N1 H1 120.7
C5 N1 H1 120.7
C5 N2 N3 109.5(3)
C5 N2 C8 130.6(3)
N3 N2 C8 119.9(3)
C6 N3 N2 105.2(3)
C20 N4 C2 123.4(3)
C20 N4 H4 118.3
C2 N4 H4 118.3
O1 C1 N1 122.1(4)
O1 C1 C2 122.3(3)
N1 C1 C2 115.6(3)
N4 C2 C1 105.9(3)
N4 C2 C3 116.3(3)
C1 C2 C3 111.9(3)
N4 C2 H2 107.4
C1 C2 H2 107.4
C3 C2 H2 107.4
C4 C3 C14 114.4(3)
C4 C3 C2 103.9(3)
C14 C3 C2 111.8(3)
C4 C3 H3 108.8
C14 C3 H3 108.8
C2 C3 H3 108.8
C5 C4 C6 104.3(3)
C5 C4 C3 120.6(3)
C6 C4 C3 135.1(4)
N2 C5 C4 109.3(3)
N2 C5 N1 126.8(3)
C4 C5 N1 123.9(3)
N3 C6 C4 111.7(3)
N3 C6 C7 120.6(4)
C4 C6 C7 127.6(4)
C6 C7 H7A 109.5
C6 C7 H7B 109.5
H7A C7 H7B 109.5
C6 C7 H7C 109.5
H7A C7 H7C 109.5
H7B C7 H7C 109.5
C13 C8 C9 119.3(4)
C13 C8 N2 119.8(4)
C9 C8 N2 120.8(4)
C8 C9 C10 120.2(4)
C8 C9 H9 119.9
C10 C9 H9 119.9
C11 C10 C9 120.5(4)
C11 C10 H10 119.7
C9 C10 H10 119.7
C10 C11 C12 119.1(4)
C10 C11 H11 120.4
C12 C11 H11 120.4
C11 C12 C13 121.1(4)
C11 C12 H12 119.5
C13 C12 H12 119.5
C8 C13 C12 119.7(4)
C8 C13 H13 120.2
C12 C13 H13 120.2
C19 C14 C15 117.2(4)
C19 C14 C3 122.1(3)
C15 C14 C3 120.6(3)
C16 C15 C14 122.1(4)
C16 C15 H15 118.9
C14 C15 H15 118.9
C15 C16 C17 118.9(4)
C15 C16 H16 120.6
C17 C16 H16 120.6
C16 C17 C18 120.8(4)
C16 C17 Cl1 119.9(3)
C18 C17 Cl1 119.3(4)
C19 C18 C17 118.8(4)
C19 C18 H18 120.6
C17 C18 H18 120.6
C18 C19 C14 122.1(4)
C18 C19 H19 118.9
C14 C19 H19 118.9
O2 C20 N4 121.8(3)
O2 C20 C21 121.5(4)
N4 C20 C21 116.7(4)
C22 C21 C26 118.6(4)
C22 C21 C20 117.7(4)
C26 C21 C20 123.7(4)
C23 C22 C21 120.7(4)
C23 C22 H22 119.7
C21 C22 H22 119.7
C24 C23 C22 120.4(4)
C24 C23 H23 119.8
C22 C23 H23 119.8
C25 C24 C23 119.8(4)
C25 C24 H24 120.1
C23 C24 H24 120.1
C24 C25 C26 120.5(5)
C24 C25 H25 119.8
C26 C25 H25 119.8
C25 C26 C21 120.0(4)
C25 C26 H26 120.0
C21 C26 H26 120.0

loop_
_geom_bond_atom_site_label_1
_geom_bond_atom_site_label_2
_geom_bond_distance
Cl1 C17 1.737(4)
N1 C1 1.358(4)
N1 C5 1.395(4)
N1 H1 0.8600
N2 C5 1.352(4)
N2 N3 1.384(4)
N2 C8 1.417(4)
N3 C6 1.331(4)
N4 C20 1.346(4)
N4 C2 1.445(4)
N4 H4 0.8600
O1 C1 1.224(4)
O2 C20 1.228(4)
C1 C2 1.523(5)
C2 C3 1.557(5)
C2 H2 0.9800
C3 C4 1.507(5)
C3 C14 1.516(5)
C3 H3 0.9800
C4 C5 1.362(5)
C4 C6 1.404(5)
C6 C7 1.495(5)
C7 H7A 0.9600
C7 H7B 0.9600
C7 H7C 0.9600
C8 C13 1.373(5)
C8 C9 1.377(5)
C9 C10 1.378(6)
C9 H9 0.9300
C10 C11 1.365(6)
C10 H10 0.9300
C11 C12 1.367(6)
C11 H11 0.9300
C12 C13 1.378(5)
C12 H12 0.9300
C13 H13 0.9300
C14 C19 1.379(5)
C14 C15 1.396(5)
C15 C16 1.372(5)
C15 H15 0.9300
C16 C17 1.379(6)
C16 H16 0.9300
C17 C18 1.386(5)
C18 C19 1.378(5)
C18 H18 0.9300
C19 H19 0.9300
C20 C21 1.497(5)
C21 C22 1.378(5)
C21 C26 1.387(5)
C22 C23 1.374(5)
C22 H22 0.9300
C23 C24 1.367(6)
C23 H23 0.9300
C24 C25 1.361(6)
C24 H24 0.9300
C25 C26 1.385(6)
C25 H25 0.9300
C26 H26 0.9300

loop_
_geom_hbond_atom_site_label_D
_geom_hbond_atom_site_label_H
_geom_hbond_atom_site_label_A
_geom_hbond_site_symmetry_A
_geom_hbond_distance_DH
_geom_hbond_distance_HA
_geom_hbond_distance_DA
_geom_hbond_angle_DHA
N1 H1 O2 2_655 0.86 2.16 2.834(4) 135
